data_4131006
loop_
_publ_author_name
'Garrett, Benjamin R.'
'Click, Kevin A.'
'Durr, Christopher B.'
'Hadad, Christopher M.'
'Wu, Yiying'

_publ_section_title
;
 [MoO(S<sub>2</sub>)<sub>2</sub>L]<sup>1-</sup> (L = picolinate or
 pyrimidine-2-carboxylate) Complexes as MoS<sub>x</sub>-Inspired
 Electrocatalysts for Hydrogen Production in Aqueous Solution.
;
_journal_issue 41
_journal_name_full 'Journal of the American Chemical Society'
_journal_page_first 13726
_journal_page_last 13731
_journal_paper_doi 10.1021/jacs.6b08652
_journal_volume 138
_journal_year 2016
_chemical_formula_sum 'C26 H48 Mo2 N6 O7 S8'
_chemical_formula_weight 1005.06
_space_group_crystal_system monoclinic
_space_group_IT_number 14
_space_group_name_Hall '-P 2yn'
_space_group_name_H-M_alt 'P 1 21/n 1'
_atom_sites_solution_hydrogens mixed
_audit_creation_method SHELXL-2014/7
_cell_angle_alpha 90
_cell_angle_beta 95.127(2)
_cell_angle_gamma 90
_cell_formula_units_Z 2
_cell_length_a 8.4175(5)
_cell_length_b 10.6899(7)
_cell_length_c 22.6411(14)
_cell_measurement_reflns_used 4617
_cell_measurement_temperature 189(2)
_cell_measurement_theta_max 25.57
_cell_measurement_theta_min 2.52
_cell_volume 2029.1(2)
_computing_cell_refinement 'Bruker SAINT'
_computing_data_collection 'Bruker APEX2'
_computing_data_reduction 'Bruker SAINT'
_computing_molecular_graphics 'Bruker SHELXTL'
_computing_publication_material 'Bruker SHELXTL'
_computing_structure_refinement 'SHELXL-2014/7 (Sheldrick, 2014)'
_computing_structure_solution 'SHELXS-97 (Sheldrick 2008)'
_diffrn_ambient_temperature 189(2)
_diffrn_measured_fraction_theta_full 1.000
_diffrn_measured_fraction_theta_max 1.000
_diffrn_measurement_device_type 'Bruker APEX-II CCD'
_diffrn_measurement_method '\f and \w scans'
_diffrn_radiation_type MoK\a
_diffrn_radiation_wavelength 0.71073
_diffrn_reflns_av_R_equivalents 0.0441
_diffrn_reflns_av_unetI/netI 0.0354
_diffrn_reflns_Laue_measured_fraction_full 1.000
_diffrn_reflns_Laue_measured_fraction_max 1.000
_diffrn_reflns_limit_h_max 10
_diffrn_reflns_limit_h_min -10
_diffrn_reflns_limit_k_max 12
_diffrn_reflns_limit_k_min -12
_diffrn_reflns_limit_l_max 26
_diffrn_reflns_limit_l_min -26
_diffrn_reflns_number 17737
_diffrn_reflns_point_group_measured_fraction_full 1.000
_diffrn_reflns_point_group_measured_fraction_max 1.000
_diffrn_reflns_theta_full 25.048
_diffrn_reflns_theta_max 25.048
_diffrn_reflns_theta_min 1.806
_exptl_absorpt_coefficient_mu 1.077
_exptl_absorpt_correction_T_max 0.928
_exptl_absorpt_correction_T_min 0.760
_exptl_absorpt_correction_type multi-scan
_exptl_absorpt_process_details SADABS
_exptl_crystal_colour red
_exptl_crystal_density_diffrn 1.645
_exptl_crystal_description block
_exptl_crystal_F_000 1028
_exptl_crystal_size_max 0.120
_exptl_crystal_size_mid 0.100
_exptl_crystal_size_min 0.070
_refine_diff_density_max 0.369
_refine_diff_density_min -0.321
_refine_diff_density_rms 0.068
_refine_ls_extinction_method none
_refine_ls_goodness_of_fit_ref 1.003
_refine_ls_hydrogen_treatment mixed
_refine_ls_matrix_type full
_refine_ls_number_parameters 238
_refine_ls_number_reflns 3583
_refine_ls_number_restraints 2
_refine_ls_restrained_S_all 1.003
_refine_ls_R_factor_all 0.0413
_refine_ls_R_factor_gt 0.0286
_refine_ls_shift/su_max 0.001
_refine_ls_shift/su_mean 0.000
_refine_ls_structure_factor_coef Fsqd
_refine_ls_weighting_details 'w=1/[\s^2^(Fo^2^)+(0.0304P)^2^+0.8531P] where P=(Fo^2^+2Fc^2^)/3'
_refine_ls_weighting_scheme calc
_refine_ls_wR_factor_gt 0.0609
_refine_ls_wR_factor_ref 0.0667
_reflns_Friedel_coverage 0.000
_reflns_number_gt 2941
_reflns_number_total 3583
_reflns_threshold_expression 'I > 2\s(I)'
_cod_data_source_file ja6b08652_si_004.cif
_cod_data_source_block pym_07_07_2016_0m_a
_cod_original_sg_symbol_H-M 'P 21/n'
_cod_database_code 4131006
_shelx_shelxl_version_number 2014/7
_shelx_space_group_comment
; 
The symmetry employed for this shelxl refinement is uniquely defined 
by the following loop, which should always be used as a source of 
symmetry information in preference to the above space-group names. 
They are only intended as comments. 
;
_shelx_estimated_absorpt_t_min 0.882
_shelx_estimated_absorpt_t_max 0.928

loop_
_space_group_symop_operation_xyz
'x, y, z'
'-x+1/2, y+1/2, -z+1/2'
'-x, -y, -z'
'x-1/2, -y-1/2, z-1/2'

loop_
_atom_site_label
_atom_site_type_symbol
_atom_site_fract_x
_atom_site_fract_y
_atom_site_fract_z
_atom_site_U_iso_or_equiv
_atom_site_adp_type
_atom_site_occupancy
_atom_site_site_symmetry_order
_atom_site_calc_flag
_atom_site_refinement_flags_posn
_atom_site_refinement_flags_adp
_atom_site_refinement_flags_occupancy
Mo1 Mo 0.58692(3) 0.93782(2) 0.35488(2) 0.02283(9) Uani 1 1 d . . .
S1 S 0.54708(10) 1.07409(8) 0.43775(4) 0.0347(2) Uani 1 1 d . . .
S2 S 0.64520(10) 1.15382(7) 0.36711(4) 0.0354(2) Uani 1 1 d . . .
S3 S 0.74936(10) 0.95629(8) 0.27534(4) 0.0356(2) Uani 1 1 d . . .
S4 S 0.69942(10) 0.77467(8) 0.29565(4) 0.0382(2) Uani 1 1 d . . .
O1 O 0.4003(2) 0.93934(18) 0.32183(9) 0.0309(5) Uani 1 1 d . . .
O2 O 0.5515(2) 0.79223(19) 0.41442(9) 0.0330(5) Uani 1 1 d . . .
O3 O 0.6394(3) 0.6606(2) 0.48586(10) 0.0472(6) Uani 1 1 d . . .
N1 N 0.8307(3) 0.9000(2) 0.41315(10) 0.0258(6) Uani 1 1 d . . .
N2 N 0.9429(3) 0.7643(2) 0.48854(11) 0.0382(7) Uani 1 1 d . . .
N3 N 0.8160(3) 0.5295(2) 0.64713(10) 0.0218(5) Uani 1 1 d . . .
C1 C 0.6595(4) 0.7464(3) 0.45218(13) 0.0305(7) Uani 1 1 d . . .
C2 C 0.8228(4) 0.8070(3) 0.45210(12) 0.0277(7) Uani 1 1 d . . .
C3 C 1.0838(4) 0.8214(3) 0.48487(15) 0.0423(9) Uani 1 1 d . . .
H3 H 1.1734 0.7932 0.5098 0.051 Uiso 1 1 calc R U .
C4 C 1.1040(4) 0.9181(3) 0.44685(14) 0.0370(8) Uani 1 1 d . . .
H4 H 1.2046 0.9577 0.4454 0.044 Uiso 1 1 calc R U .
C5 C 0.9725(4) 0.9560(3) 0.41055(14) 0.0314(7) Uani 1 1 d . . .
H5 H 0.9824 1.0227 0.3834 0.038 Uiso 1 1 calc R U .
C6 C 0.8521(4) 0.6510(3) 0.68050(13) 0.0321(7) Uani 1 1 d . . .
H6A H 0.7909 0.6521 0.7159 0.039 Uiso 1 1 calc R U .
H6B H 0.9668 0.6521 0.6946 0.039 Uiso 1 1 calc R U .
C7 C 0.8137(4) 0.7686(3) 0.64501(16) 0.0468(9) Uani 1 1 d . . .
H7A H 0.8727 0.7684 0.6096 0.070 Uiso 1 1 calc R U .
H7B H 0.8446 0.8419 0.6693 0.070 Uiso 1 1 calc R U .
H7C H 0.6989 0.7717 0.6331 0.070 Uiso 1 1 calc R U .
C8 C 0.9074(3) 0.5211(3) 0.59252(13) 0.0286(7) Uani 1 1 d . . .
H8A H 0.8792 0.4413 0.5720 0.034 Uiso 1 1 calc R U .
H8B H 0.8715 0.5899 0.5652 0.034 Uiso 1 1 calc R U .
C9 C 1.0862(4) 0.5279(3) 0.60403(16) 0.0437(9) Uani 1 1 d . . .
H9A H 1.1165 0.6087 0.6222 0.065 Uiso 1 1 calc R U .
H9B H 1.1348 0.5193 0.5665 0.065 Uiso 1 1 calc R U .
H9C H 1.1237 0.4602 0.6309 0.065 Uiso 1 1 calc R U .
C10 C 0.6416(3) 0.5205(3) 0.62503(14) 0.0336(8) Uani 1 1 d . . .
H10A H 0.6248 0.4420 0.6022 0.040 Uiso 1 1 calc R U .
H10B H 0.6154 0.5908 0.5974 0.040 Uiso 1 1 calc R U .
C11 C 0.5265(4) 0.5229(4) 0.67270(17) 0.0492(10) Uani 1 1 d . . .
H11A H 0.5465 0.4507 0.6990 0.074 Uiso 1 1 calc R U .
H11B H 0.4168 0.5194 0.6542 0.074 Uiso 1 1 calc R U .
H11C H 0.5417 0.6003 0.6958 0.074 Uiso 1 1 calc R U .
C12 C 0.8643(4) 0.4260(3) 0.69096(13) 0.0280(7) Uani 1 1 d . . .
H12A H 0.9775 0.4384 0.7057 0.034 Uiso 1 1 calc R U .
H12B H 0.8000 0.4341 0.7253 0.034 Uiso 1 1 calc R U .
C13 C 0.8450(4) 0.2950(3) 0.66699(16) 0.0449(9) Uani 1 1 d . . .
H13A H 0.7338 0.2817 0.6515 0.067 Uiso 1 1 calc R U .
H13B H 0.8737 0.2349 0.6988 0.067 Uiso 1 1 calc R U .
H13C H 0.9148 0.2832 0.6351 0.067 Uiso 1 1 calc R U .
O4W O 0.3477(5) 0.6067(4) 0.5146(2) 0.0341(10) Uani 0.5 1 d D . P
H1W H 0.445(5) 0.636(6) 0.502(3) 0.05(2) Uiso 0.5 1 d D . P
H2W H 0.352(13) 0.519(2) 0.518(5) 0.16(5) Uiso 0.5 1 d D . P

loop_
_atom_site_aniso_label
_atom_site_aniso_U_11
_atom_site_aniso_U_22
_atom_site_aniso_U_33
_atom_site_aniso_U_23
_atom_site_aniso_U_13
_atom_site_aniso_U_12
Mo1 0.02182(14) 0.02471(15) 0.02091(15) 0.00482(11) -0.00388(10) -0.00344(11)
S1 0.0337(5) 0.0387(5) 0.0307(4) -0.0046(4) -0.0020(4) 0.0023(4)
S2 0.0349(4) 0.0252(4) 0.0448(5) 0.0053(4) -0.0032(4) -0.0035(3)
S3 0.0285(4) 0.0504(5) 0.0277(4) 0.0076(4) 0.0014(3) -0.0007(4)
S4 0.0416(5) 0.0377(5) 0.0338(5) -0.0061(4) -0.0059(4) 0.0045(4)
O1 0.0252(11) 0.0386(13) 0.0274(12) 0.0041(10) -0.0052(9) -0.0070(9)
O2 0.0352(12) 0.0318(12) 0.0307(12) 0.0117(10) -0.0039(10) -0.0090(10)
O3 0.0667(17) 0.0366(14) 0.0376(14) 0.0199(12) 0.0014(12) -0.0031(12)
N1 0.0271(14) 0.0247(13) 0.0245(14) 0.0000(11) -0.0043(11) -0.0007(11)
N2 0.0515(18) 0.0332(16) 0.0273(15) 0.0006(12) -0.0108(14) 0.0121(14)
N3 0.0203(13) 0.0249(14) 0.0196(13) 0.0009(10) -0.0007(10) -0.0019(10)
C1 0.048(2) 0.0226(16) 0.0201(17) 0.0015(14) -0.0013(15) 0.0007(14)
C2 0.0402(18) 0.0221(16) 0.0197(16) -0.0020(13) -0.0039(14) 0.0042(14)
C3 0.043(2) 0.044(2) 0.036(2) -0.0092(17) -0.0160(17) 0.0129(17)
C4 0.0296(18) 0.042(2) 0.037(2) -0.0123(17) -0.0062(15) 0.0032(15)
C5 0.0313(18) 0.0326(18) 0.0293(17) -0.0033(14) -0.0033(14) -0.0032(14)
C6 0.0341(18) 0.0301(18) 0.0318(18) -0.0044(14) 0.0016(15) -0.0038(14)
C7 0.053(2) 0.0297(19) 0.058(2) 0.0026(17) 0.0063(19) 0.0020(16)
C8 0.0295(17) 0.0338(18) 0.0228(16) 0.0018(14) 0.0037(14) 0.0028(14)
C9 0.0291(18) 0.050(2) 0.053(2) 0.0069(18) 0.0101(17) 0.0019(16)
C10 0.0193(16) 0.042(2) 0.0375(19) 0.0034(16) -0.0059(14) -0.0021(14)
C11 0.0268(19) 0.057(2) 0.065(3) 0.012(2) 0.0142(18) 0.0019(16)
C12 0.0311(17) 0.0299(17) 0.0224(16) 0.0080(13) -0.0012(13) 0.0005(14)
C13 0.059(2) 0.0289(19) 0.046(2) 0.0031(16) -0.0010(19) -0.0047(17)
O4W 0.025(2) 0.031(3) 0.048(3) -0.001(2) 0.010(2) -0.004(2)

loop_
_atom_type_symbol
_atom_type_description
_atom_type_scat_dispersion_real
_atom_type_scat_dispersion_imag
_atom_type_scat_source
C C 0.0033 0.0016 'International Tables Vol C Tables 4.2.6.8 and 6.1.1.4'
H H 0.0000 0.0000 'International Tables Vol C Tables 4.2.6.8 and 6.1.1.4'
N N 0.0061 0.0033 'International Tables Vol C Tables 4.2.6.8 and 6.1.1.4'
O O 0.0106 0.0060 'International Tables Vol C Tables 4.2.6.8 and 6.1.1.4'
S S 0.1246 0.1234 'International Tables Vol C Tables 4.2.6.8 and 6.1.1.4'
Mo Mo -1.6832 0.6857 'International Tables Vol C Tables 4.2.6.8 and 6.1.1.4'

loop_
_geom_angle_atom_site_label_1
_geom_angle_atom_site_label_2
_geom_angle_atom_site_label_3
_geom_angle
O1 Mo1 O2 96.45(9)
O1 Mo1 S3 103.98(7)
O2 Mo1 S3 132.57(6)
O1 Mo1 S2 102.61(7)
O2 Mo1 S2 133.40(6)
S3 Mo1 S2 83.11(3)
O1 Mo1 N1 167.89(9)
O2 Mo1 N1 71.45(8)
S3 Mo1 N1 84.69(6)
S2 Mo1 N1 86.64(6)
O1 Mo1 S1 98.66(7)
O2 Mo1 S1 84.89(6)
S3 Mo1 S1 132.00(3)
S2 Mo1 S1 50.62(3)
N1 Mo1 S1 81.06(6)
O1 Mo1 S4 98.95(7)
O2 Mo1 S4 84.69(6)
S3 Mo1 S4 50.39(3)
S2 Mo1 S4 132.31(3)
N1 Mo1 S4 79.92(6)
S1 Mo1 S4 160.42(3)
S2 S1 Mo1 63.41(3)
S1 S2 Mo1 65.97(3)
S4 S3 Mo1 66.76(3)
S3 S4 Mo1 62.84(3)
C1 O2 Mo1 125.18(19)
C2 N1 C5 117.3(3)
C2 N1 Mo1 113.72(19)
C5 N1 Mo1 128.9(2)
C2 N2 C3 115.7(3)
C10 N3 C8 106.0(2)
C10 N3 C12 111.5(2)
C8 N3 C12 111.4(2)
C10 N3 C6 111.4(2)
C8 N3 C6 111.3(2)
C12 N3 C6 105.6(2)
O3 C1 O2 125.1(3)
O3 C1 C2 120.0(3)
O2 C1 C2 115.0(3)
N2 C2 N1 125.9(3)
N2 C2 C1 119.4(3)
N1 C2 C1 114.7(2)
N2 C3 C4 122.9(3)
N2 C3 H3 118.5
C4 C3 H3 118.5
C3 C4 C5 117.4(3)
C3 C4 H4 121.3
C5 C4 H4 121.3
N1 C5 C4 120.8(3)
N1 C5 H5 119.6
C4 C5 H5 119.6
C7 C6 N3 115.0(3)
C7 C6 H6A 108.5
N3 C6 H6A 108.5
C7 C6 H6B 108.5
N3 C6 H6B 108.5
H6A C6 H6B 107.5
C6 C7 H7A 109.5
C6 C7 H7B 109.5
H7A C7 H7B 109.5
C6 C7 H7C 109.5
H7A C7 H7C 109.5
H7B C7 H7C 109.5
C9 C8 N3 115.4(2)
C9 C8 H8A 108.4
N3 C8 H8A 108.4
C9 C8 H8B 108.4
N3 C8 H8B 108.4
H8A C8 H8B 107.5
C8 C9 H9A 109.5
C8 C9 H9B 109.5
H9A C9 H9B 109.5
C8 C9 H9C 109.5
H9A C9 H9C 109.5
H9B C9 H9C 109.5
N3 C10 C11 115.3(3)
N3 C10 H10A 108.4
C11 C10 H10A 108.4
N3 C10 H10B 108.4
C11 C10 H10B 108.4
H10A C10 H10B 107.5
C10 C11 H11A 109.5
C10 C11 H11B 109.5
H11A C11 H11B 109.5
C10 C11 H11C 109.5
H11A C11 H11C 109.5
H11B C11 H11C 109.5
C13 C12 N3 115.4(2)
C13 C12 H12A 108.4
N3 C12 H12A 108.4
C13 C12 H12B 108.4
N3 C12 H12B 108.4
H12A C12 H12B 107.5
C12 C13 H13A 109.5
C12 C13 H13B 109.5
H13A C13 H13B 109.5
C12 C13 H13C 109.5
H13A C13 H13C 109.5
H13B C13 H13C 109.5
H1W O4W H2W 109(8)

loop_
_geom_bond_atom_site_label_1
_geom_bond_atom_site_label_2
_geom_bond_distance
Mo1 O1 1.6789(19)
Mo1 O2 2.0977(19)
Mo1 S3 2.3647(9)
Mo1 S2 2.3716(8)
Mo1 N1 2.373(2)
Mo1 S1 2.4223(9)
Mo1 S4 2.4421(9)
S1 S2 2.0500(12)
S3 S4 2.0475(12)
O2 C1 1.288(3)
O3 C1 1.214(3)
N1 C2 1.334(4)
N1 C5 1.341(4)
N2 C2 1.328(4)
N2 C3 1.343(4)
N3 C10 1.511(3)
N3 C8 1.516(4)
N3 C12 1.517(3)
N3 C6 1.519(4)
C1 C2 1.520(4)
C3 C4 1.366(5)
C3 H3 0.9500
C4 C5 1.379(4)
C4 H4 0.9500
C5 H5 0.9500
C6 C7 1.512(4)
C6 H6A 0.9900
C6 H6B 0.9900
C7 H7A 0.9800
C7 H7B 0.9800
C7 H7C 0.9800
C8 C9 1.506(4)
C8 H8A 0.9900
C8 H8B 0.9900
C9 H9A 0.9800
C9 H9B 0.9800
C9 H9C 0.9800
C10 C11 1.513(4)
C10 H10A 0.9900
C10 H10B 0.9900
C11 H11A 0.9800
C11 H11B 0.9800
C11 H11C 0.9800
C12 C13 1.505(4)
C12 H12A 0.9900
C12 H12B 0.9900
C13 H13A 0.9800
C13 H13B 0.9800
C13 H13C 0.9800
O4W H1W 0.95(2)
O4W H2W 0.95(2)
